data_4109848
loop_
_publ_author_name
'Stosh A. Kozimor'
'Bart M. Bartlett'
'Jeffrey D. Rinehart'
'Jeffrey R. Long'

_publ_section_title
;
 Magnetic Exchange Coupling in Chloride-Bridged 5f-3d Heterometallic
 Complexes Generated via Insertion into a Uranium(IV) Dimethylpyrazolate
 Dimer
;
_journal_name_full 'Journal of the American Chemical Society'
_journal_page_first 10672
_journal_page_last 10674
_journal_paper_doi 10.1021/ja0725044
_journal_volume 129
_journal_year 2007
_chemical_formula_sum 'C29 H42.67 K N10 O U'
_chemical_formula_weight 824.53
_chemical_name_systematic
; 
 ? 
;
_space_group_IT_number 19
_symmetry_cell_setting orthorhombic
_symmetry_space_group_name_Hall 'P 2ac 2ab'
_symmetry_space_group_name_H-M 'P 21 21 21'
_atom_sites_solution_hydrogens geom
_atom_sites_solution_primary direct
_atom_sites_solution_secondary difmap
_audit_creation_method SHELXL-97
_cell_angle_alpha 90.00
_cell_angle_beta 90.00
_cell_angle_gamma 90.00
_cell_formula_units_Z 12
_cell_length_a 11.813(2)
_cell_length_b 18.933(4)
_cell_length_c 46.577(9)
_cell_measurement_reflns_used 6262
_cell_measurement_temperature 113(2)
_cell_measurement_theta_max 24.44
_cell_measurement_theta_min 3.27
_cell_volume 10417(3)
_computing_cell_refinement 'Bruker SMART'
_computing_data_collection 'Bruker SMART'
_computing_data_reduction 'Bruker SAINT'
_computing_molecular_graphics 'Bruker SHELXTL'
_computing_publication_material 'Bruker SHELXTL'
_computing_structure_refinement 'SHELXL-97 (Sheldrick, 1997)'
_computing_structure_solution 'SHELXS-97 (Sheldrick, 1990)'
_diffrn_ambient_temperature 113(2)
_diffrn_measured_fraction_theta_full 0.955
_diffrn_measured_fraction_theta_max 0.955
_diffrn_measurement_device_type 'CCD area detector'
_diffrn_measurement_method 'phi and omega scans'
_diffrn_radiation_monochromator graphite
_diffrn_radiation_source 'fine-focus sealed tube'
_diffrn_radiation_type MoK\a
_diffrn_radiation_wavelength 0.71073
_diffrn_reflns_av_R_equivalents 0.0674
_diffrn_reflns_av_sigmaI/netI 0.1216
_diffrn_reflns_limit_h_max 11
_diffrn_reflns_limit_h_min -14
_diffrn_reflns_limit_k_max 23
_diffrn_reflns_limit_k_min -22
_diffrn_reflns_limit_l_max 47
_diffrn_reflns_limit_l_min -57
_diffrn_reflns_number 42274
_diffrn_reflns_theta_full 26.39
_diffrn_reflns_theta_max 26.39
_diffrn_reflns_theta_min 3.27
_exptl_absorpt_coefficient_mu 4.831
_exptl_absorpt_correction_T_max 0.7942
_exptl_absorpt_correction_T_min 0.4302
_exptl_absorpt_correction_type none
_exptl_crystal_colour plate
_exptl_crystal_density_diffrn 1.577
_exptl_crystal_density_meas 0
_exptl_crystal_description brown
_exptl_crystal_F_000 4868
_exptl_crystal_size_max 0.21
_exptl_crystal_size_mid 0.10
_exptl_crystal_size_min 0.05
_refine_diff_density_max 2.983
_refine_diff_density_min -3.588
_refine_diff_density_rms 0.193
_refine_ls_abs_structure_details 'Flack H D (1983), Acta Cryst. A39, 876-881'
_refine_ls_abs_structure_Flack 0.507(9)
_refine_ls_extinction_method none
_refine_ls_goodness_of_fit_ref 1.110
_refine_ls_hydrogen_treatment mixed
_refine_ls_matrix_type full
_refine_ls_number_parameters 536
_refine_ls_number_reflns 19545
_refine_ls_number_restraints 0
_refine_ls_restrained_S_all 1.110
_refine_ls_R_factor_all 0.1046
_refine_ls_R_factor_gt 0.0697
_refine_ls_shift/su_max 0.002
_refine_ls_shift/su_mean 0.000
_refine_ls_structure_factor_coef Fsqd
_refine_ls_weighting_details 'calc w=1/[\s^2^(Fo^2^)+(0.0233P)^2^+80.5529P] where P=(Fo^2^+2Fc^2^)/3'
_refine_ls_weighting_scheme calc
_refine_ls_wR_factor_gt 0.1252
_refine_ls_wR_factor_ref 0.1333
_reflns_number_gt 14420
_reflns_number_total 19545
_reflns_threshold_expression >2sigma(I)
_cod_data_source_file ja0725044si20070612_071943.cif
_cod_data_source_block freds
_cod_database_code 4109848

loop_
_symmetry_equiv_pos_as_xyz
'x, y, z'
'-x+1/2, -y, z+1/2'
'-x, y+1/2, -z+1/2'
'x+1/2, -y+1/2, -z'

loop_
_atom_site_label
_atom_site_type_symbol
_atom_site_fract_x
_atom_site_fract_y
_atom_site_fract_z
_atom_site_U_iso_or_equiv
_atom_site_adp_type
_atom_site_occupancy
_atom_site_symmetry_multiplicity
_atom_site_calc_flag
_atom_site_refinement_flags
U1 U 0.82811(3) 0.53677(4) 0.400728(11) 0.02357(13) Uani 1 1 d .
U2 U 0.88035(4) 0.46047(3) 0.568164(12) 0.02364(13) Uani 1 1 d .
U3 U 0.80226(3) 0.53171(3) 0.735678(11) 0.02238(13) Uani 1 1 d .
K1 K 0.7403(3) 0.5225(2) 0.48806(7) 0.0360(9) Uani 1 1 d .
K2 K 0.7120(2) 0.4666(3) 0.64877(7) 0.0354(8) Uani 1 1 d .
K3 K 0.6226(2) 0.5296(2) 0.81328(7) 0.0333(8) Uani 1 1 d .
O1 O 0.5259(10) 0.5711(7) 0.4926(3) 0.054(3) Uiso 1 1 d .
O2 O 0.5044(10) 0.4148(7) 0.6467(3) 0.057(3) Uiso 1 1 d .
O3 O 0.4137(9) 0.5783(7) 0.8142(3) 0.054(3) Uiso 1 1 d .
N1 N 0.8149(9) 0.4299(6) 0.3720(2) 0.024(3) Uiso 1 1 d .
N2 N 0.7342(8) 0.4754(7) 0.3621(2) 0.027(3) Uiso 1 1 d .
N3 N 1.0273(8) 0.4964(6) 0.3971(2) 0.018(2) Uiso 1 1 d .
N4 N 1.0093(9) 0.5489(7) 0.3755(2) 0.031(3) Uiso 1 1 d .
N5 N 0.7812(8) 0.6451(6) 0.3791(3) 0.023(3) Uiso 1 1 d .
N6 N 0.6772(9) 0.6164(6) 0.3854(3) 0.029(3) Uiso 1 1 d .
N7 N 0.9186(9) 0.6174(7) 0.4327(3) 0.031(3) Uiso 1 1 d .
N8 N 0.8056(10) 0.6220(7) 0.4416(3) 0.032(3) Uiso 1 1 d .
N9 N 0.8048(9) 0.4455(6) 0.4385(3) 0.030(3) Uiso 1 1 d .
N10 N 0.6979(7) 0.4632(7) 0.4279(2) 0.025(2) Uiso 1 1 d .
N11 N 0.9368(8) 0.5196(6) 0.5234(2) 0.023(3) Uiso 1 1 d .
N12 N 0.8735(10) 0.5676(7) 0.5399(3) 0.038(3) Uiso 1 1 d .
N13 N 0.8278(10) 0.3633(7) 0.5369(3) 0.027(3) Uiso 1 1 d .
N14 N 0.7358(9) 0.4092(7) 0.5362(3) 0.026(3) Uiso 1 1 d .
N15 N 1.0770(8) 0.4930(6) 0.5762(2) 0.024(3) Uiso 1 1 d .
N16 N 1.0776(8) 0.4336(6) 0.5619(3) 0.025(3) Uiso 1 1 d .
N17 N 0.7925(9) 0.3686(7) 0.6020(3) 0.028(3) Uiso 1 1 d .
N18 N 0.9116(8) 0.3698(6) 0.6027(2) 0.021(3) Uiso 1 1 d .
N19 N 0.7334(8) 0.5306(8) 0.5924(2) 0.024(3) Uiso 1 1 d .
N20 N 0.8379(8) 0.5461(7) 0.6056(2) 0.025(3) Uiso 1 1 d .
N21 N 0.8726(8) 0.4650(7) 0.6946(2) 0.024(2) Uiso 1 1 d .
N22 N 0.7896(9) 0.4255(6) 0.7073(3) 0.023(3) Uiso 1 1 d .
N23 N 0.7561(8) 0.4459(6) 0.7721(2) 0.020(3) Uiso 1 1 d .
N24 N 0.6527(8) 0.4599(8) 0.7585(2) 0.027(3) Uiso 1 1 d .
N25 N 0.8233(10) 0.6274(7) 0.7698(3) 0.034(3) Uiso 1 1 d .
N26 N 0.7032(9) 0.6217(7) 0.7669(3) 0.030(3) Uiso 1 1 d .
N27 N 0.6651(9) 0.5812(6) 0.7016(3) 0.030(3) Uiso 1 1 d .
N28 N 0.7589(10) 0.6273(7) 0.7028(3) 0.026(3) Uiso 1 1 d .
N29 N 0.9978(9) 0.5704(7) 0.7302(3) 0.030(3) Uiso 1 1 d .
N30 N 0.9956(8) 0.5079(6) 0.7465(2) 0.021(3) Uiso 1 1 d .
C1 C 0.7872(11) 0.3630(8) 0.3639(3) 0.024(3) Uiso 1 1 d .
C2 C 0.6874(13) 0.3650(10) 0.3472(4) 0.044(4) Uiso 1 1 d .
H2A H 0.6497 0.3266 0.3381 0.053 Uiso 1 1 calc R
C3 C 0.6575(11) 0.4344(8) 0.3470(3) 0.030(3) Uiso 1 1 d .
C4 C 0.8559(13) 0.3015(9) 0.3724(4) 0.043(4) Uiso 1 1 d .
H4A H 0.9197 0.3173 0.3842 0.064 Uiso 1 1 calc R
H4B H 0.8846 0.2778 0.3552 0.064 Uiso 1 1 calc R
H4C H 0.8090 0.2685 0.3834 0.064 Uiso 1 1 calc R
C5 C 0.5554(12) 0.4697(11) 0.3343(3) 0.047(4) Uiso 1 1 d .
H5A H 0.5083 0.4344 0.3246 0.070 Uiso 1 1 calc R
H5B H 0.5797 0.5055 0.3204 0.070 Uiso 1 1 calc R
H5C H 0.5115 0.4924 0.3496 0.070 Uiso 1 1 calc R
C6 C 1.1375(10) 0.4873(8) 0.3993(3) 0.029(3) Uiso 1 1 d .
C7 C 1.1923(12) 0.5290(10) 0.3792(3) 0.044(4) Uiso 1 1 d .
H7A H 1.2714 0.5314 0.3757 0.053 Uiso 1 1 calc R
C8 C 1.1085(12) 0.5662(8) 0.3654(3) 0.031(4) Uiso 1 1 d .
C9 C 1.1844(12) 0.4348(8) 0.4203(3) 0.035(4) Uiso 1 1 d .
H9A H 1.1225 0.4147 0.4317 0.053 Uiso 1 1 calc R
H9B H 1.2384 0.4584 0.4331 0.053 Uiso 1 1 calc R
H9C H 1.2231 0.3969 0.4098 0.053 Uiso 1 1 calc R
C10 C 1.1203(15) 0.6197(10) 0.3417(4) 0.056(5) Uiso 1 1 d .
H10A H 1.0453 0.6378 0.3365 0.084 Uiso 1 1 calc R
H10B H 1.1552 0.5974 0.3249 0.084 Uiso 1 1 calc R
H10C H 1.1680 0.6588 0.3483 0.084 Uiso 1 1 calc R
C11 C 0.7670(12) 0.7141(9) 0.3715(3) 0.031(4) Uiso 1 1 d .
C12 C 0.6492(12) 0.7298(9) 0.3739(3) 0.034(4) Uiso 1 1 d .
H12A H 0.6131 0.7737 0.3701 0.041 Uiso 1 1 calc R
C13 C 0.5988(10) 0.6677(8) 0.3826(3) 0.023(3) Uiso 1 1 d .
C14 C 0.8620(14) 0.7611(10) 0.3629(4) 0.048(5) Uiso 1 1 d .
H14A H 0.9331 0.7345 0.3634 0.072 Uiso 1 1 calc R
H14B H 0.8667 0.8011 0.3762 0.072 Uiso 1 1 calc R
H14C H 0.8488 0.7787 0.3434 0.072 Uiso 1 1 calc R
C15 C 0.4748(13) 0.6560(10) 0.3886(4) 0.049(5) Uiso 1 1 d .
H15A H 0.4626 0.6067 0.3942 0.074 Uiso 1 1 calc R
H15B H 0.4307 0.6665 0.3713 0.074 Uiso 1 1 calc R
H15C H 0.4505 0.6871 0.4043 0.074 Uiso 1 1 calc R
C16 C 0.9640(11) 0.6812(8) 0.4348(3) 0.032(4) Uiso 1 1 d .
C17 C 0.8855(13) 0.7288(10) 0.4450(4) 0.044(4) Uiso 1 1 d .
H17A H 0.8966 0.7776 0.4489 0.053 Uiso 1 1 calc R
C18 C 0.7866(12) 0.6901(9) 0.4483(3) 0.032(4) Uiso 1 1 d .
C19 C 1.0864(11) 0.6908(9) 0.4261(4) 0.040(4) Uiso 1 1 d .
H19A H 1.1172 0.6455 0.4196 0.060 Uiso 1 1 calc R
H19B H 1.1300 0.7076 0.4427 0.060 Uiso 1 1 calc R
H19C H 1.0912 0.7254 0.4105 0.060 Uiso 1 1 calc R
C20 C 0.6723(13) 0.7153(9) 0.4583(4) 0.045(4) Uiso 1 1 d .
H20A H 0.6190 0.6756 0.4583 0.067 Uiso 1 1 calc R
H20B H 0.6446 0.7522 0.4453 0.067 Uiso 1 1 calc R
H20C H 0.6788 0.7345 0.4778 0.067 Uiso 1 1 calc R
C21 C 0.7957(13) 0.3813(10) 0.4499(4) 0.039(4) Uiso 1 1 d .
C22 C 0.6868(13) 0.3547(9) 0.4455(3) 0.041(4) Uiso 1 1 d .
H22A H 0.6600 0.3090 0.4505 0.049 Uiso 1 1 calc R
C23 C 0.6253(11) 0.4088(8) 0.4323(4) 0.031(3) Uiso 1 1 d .
C24 C 0.8981(13) 0.3457(10) 0.4610(4) 0.049(5) Uiso 1 1 d .
H24A H 0.9607 0.3797 0.4619 0.074 Uiso 1 1 calc R
H24B H 0.9187 0.3067 0.4482 0.074 Uiso 1 1 calc R
H24C H 0.8829 0.3273 0.4803 0.074 Uiso 1 1 calc R
C25 C 0.5116(12) 0.4094(9) 0.4200(3) 0.037(4) Uiso 1 1 d .
H25A H 0.4954 0.4564 0.4122 0.055 Uiso 1 1 calc R
H25B H 0.4561 0.3980 0.4349 0.055 Uiso 1 1 calc R
H25C H 0.5070 0.3743 0.4046 0.055 Uiso 1 1 calc R
C26 C 0.9945(11) 0.5557(9) 0.5033(3) 0.036(4) Uiso 1 1 d .
C27 C 0.9652(14) 0.6278(10) 0.5073(4) 0.049(5) Uiso 1 1 d .
H27A H 0.9925 0.6659 0.4960 0.059 Uiso 1 1 calc R
C28 C 0.8933(16) 0.6340(12) 0.5293(5) 0.060(5) Uiso 1 1 d .
C29 C 1.0697(12) 0.5200(9) 0.4829(3) 0.043(4) Uiso 1 1 d .
H29A H 1.0711 0.4693 0.4870 0.065 Uiso 1 1 calc R
H29B H 1.1464 0.5393 0.4847 0.065 Uiso 1 1 calc R
H29C H 1.0420 0.5276 0.4633 0.065 Uiso 1 1 calc R
C30 C 0.8435(18) 0.6946(12) 0.5438(5) 0.070(6) Uiso 1 1 d .
H30A H 0.8645 0.7379 0.5336 0.104 Uiso 1 1 calc R
H30B H 0.8715 0.6968 0.5636 0.104 Uiso 1 1 calc R
H30C H 0.7609 0.6898 0.5440 0.104 Uiso 1 1 calc R
C31 C 0.6457(12) 0.3668(9) 0.5287(3) 0.036(4) Uiso 1 1 d .
C32 C 0.6807(13) 0.2986(9) 0.5245(3) 0.038(4) Uiso 1 1 d .
H32A H 0.6353 0.2598 0.5186 0.045 Uiso 1 1 calc R
C33 C 0.7979(12) 0.2976(9) 0.5305(3) 0.032(4) Uiso 1 1 d .
C34 C 0.5298(14) 0.4011(10) 0.5264(4) 0.057(5) Uiso 1 1 d .
H34A H 0.4733 0.3653 0.5213 0.085 Uiso 1 1 calc R
H34B H 0.5315 0.4378 0.5116 0.085 Uiso 1 1 calc R
H34C H 0.5097 0.4224 0.5449 0.085 Uiso 1 1 calc R
C35 C 0.8797(13) 0.2375(9) 0.5303(4) 0.044(4) Uiso 1 1 d .
H35A H 0.9548 0.2545 0.5358 0.065 Uiso 1 1 calc R
H35B H 0.8832 0.2172 0.5109 0.065 Uiso 1 1 calc R
H35C H 0.8546 0.2013 0.5439 0.065 Uiso 1 1 calc R
C36 C 1.1782(11) 0.5205(8) 0.5747(3) 0.032(4) Uiso 1 1 d .
C38 C 1.1835(12) 0.4219(8) 0.5495(3) 0.033(4) Uiso 1 1 d .
C39 C 1.2030(13) 0.5900(9) 0.5896(3) 0.040(4) Uiso 1 1 d .
H39A H 1.1328 0.6091 0.5977 0.060 Uiso 1 1 calc R
H39B H 1.2344 0.6236 0.5757 0.060 Uiso 1 1 calc R
H39C H 1.2579 0.5822 0.6051 0.060 Uiso 1 1 calc R
C40 C 1.2096(13) 0.3588(9) 0.5323(4) 0.044(4) Uiso 1 1 d .
H40A H 1.2877 0.3616 0.5254 0.066 Uiso 1 1 calc R
H40B H 1.1577 0.3562 0.5159 0.066 Uiso 1 1 calc R
H40C H 1.2007 0.3166 0.5443 0.066 Uiso 1 1 calc R
C41 C 0.9475(12) 0.3045(9) 0.6074(3) 0.029(4) Uiso 1 1 d .
C42 C 0.8540(11) 0.2587(9) 0.6107(3) 0.032(4) Uiso 1 1 d .
H42A H 0.8551 0.2096 0.6148 0.038 Uiso 1 1 calc R
C43 C 0.7602(12) 0.3017(9) 0.6066(3) 0.032(4) Uiso 1 1 d .
C44 C 1.0718(12) 0.2880(9) 0.6100(4) 0.038(4) Uiso 1 1 d .
H44A H 1.1159 0.3311 0.6068 0.057 Uiso 1 1 calc R
H44B H 1.0928 0.2524 0.5957 0.057 Uiso 1 1 calc R
H44C H 1.0875 0.2698 0.6293 0.057 Uiso 1 1 calc R
C45 C 0.6356(13) 0.2833(10) 0.6054(4) 0.046(5) Uiso 1 1 d .
H45A H 0.5911 0.3265 0.6028 0.069 Uiso 1 1 calc R
H45B H 0.6133 0.2603 0.6234 0.069 Uiso 1 1 calc R
H45C H 0.6217 0.2511 0.5893 0.069 Uiso 1 1 calc R
C46 C 0.6592(13) 0.5839(9) 0.6022(4) 0.038(4) Uiso 1 1 d .
C47 C 0.7174(12) 0.6274(9) 0.6212(4) 0.037(4) Uiso 1 1 d .
H47A H 0.6884 0.6676 0.6310 0.044 Uiso 1 1 calc R
C48 C 0.8264(12) 0.6004(9) 0.6229(3) 0.035(4) Uiso 1 1 d .
C49 C 0.5460(13) 0.5907(10) 0.5898(4) 0.048(5) Uiso 1 1 d .
H49A H 0.5052 0.6291 0.5993 0.072 Uiso 1 1 calc R
H49B H 0.5045 0.5463 0.5924 0.072 Uiso 1 1 calc R
H49C H 0.5524 0.6011 0.5692 0.072 Uiso 1 1 calc R
C50 C 0.9259(13) 0.6279(10) 0.6408(4) 0.048(5) Uiso 1 1 d .
H50A H 0.9921 0.5976 0.6378 0.072 Uiso 1 1 calc R
H50B H 0.9052 0.6273 0.6612 0.072 Uiso 1 1 calc R
H50C H 0.9439 0.6763 0.6350 0.072 Uiso 1 1 calc R
C51 C 0.9329(11) 0.4254(8) 0.6772(3) 0.024(3) Uiso 1 1 d .
C52 C 0.8912(11) 0.3577(9) 0.6777(3) 0.031(4) Uiso 1 1 d .
H52A H 0.9175 0.3176 0.6674 0.038 Uiso 1 1 calc R
C53 C 0.8004(11) 0.3622(8) 0.6970(3) 0.025(3) Uiso 1 1 d .
C54 C 1.0325(11) 0.4518(9) 0.6597(3) 0.041(4) Uiso 1 1 d .
H54A H 1.0441 0.5022 0.6635 0.062 Uiso 1 1 calc R
H54B H 1.0170 0.4448 0.6393 0.062 Uiso 1 1 calc R
H54C H 1.1007 0.4255 0.6651 0.062 Uiso 1 1 calc R
C55 C 0.7245(13) 0.3042(10) 0.7080(4) 0.048(5) Uiso 1 1 d .
H55A H 0.6694 0.3240 0.7215 0.073 Uiso 1 1 calc R
H55B H 0.7703 0.2683 0.7177 0.073 Uiso 1 1 calc R
H55C H 0.6844 0.2825 0.6918 0.073 Uiso 1 1 calc R
C56 C 0.7448(11) 0.3882(9) 0.7878(3) 0.028(3) Uiso 1 1 d .
C57 C 0.6338(12) 0.3618(9) 0.7856(3) 0.036(4) Uiso 1 1 d .
H57A H 0.6025 0.3213 0.7946 0.043 Uiso 1 1 calc R
C58 C 0.5806(11) 0.4088(8) 0.7671(3) 0.030(4) Uiso 1 1 d .
C59 C 0.8393(14) 0.3572(10) 0.8044(4) 0.051(5) Uiso 1 1 d .
H59A H 0.9073 0.3861 0.8018 0.076 Uiso 1 1 calc R
H59B H 0.8540 0.3091 0.7976 0.076 Uiso 1 1 calc R
H59C H 0.8190 0.3559 0.8248 0.076 Uiso 1 1 calc R
C60 C 0.4608(12) 0.4063(9) 0.7551(4) 0.043(4) Uiso 1 1 d .
H60A H 0.4484 0.4473 0.7426 0.064 Uiso 1 1 calc R
H60B H 0.4062 0.4072 0.7709 0.064 Uiso 1 1 calc R
H60C H 0.4508 0.3629 0.7439 0.064 Uiso 1 1 calc R
C61 C 0.8451(14) 0.6950(10) 0.7765(4) 0.044(4) Uiso 1 1 d .
C62 C 0.7457(13) 0.7301(10) 0.7784(4) 0.042(4) Uiso 1 1 d .
H62A H 0.7386 0.7782 0.7839 0.050 Uiso 1 1 calc R
C63 C 0.6595(14) 0.6887(10) 0.7715(4) 0.045(4) Uiso 1 1 d .
C64 C 0.9639(14) 0.7158(11) 0.7800(4) 0.056(5) Uiso 1 1 d .
H64A H 1.0127 0.6747 0.7767 0.084 Uiso 1 1 calc R
H64B H 0.9759 0.7335 0.7996 0.084 Uiso 1 1 calc R
H64C H 0.9825 0.7530 0.7662 0.084 Uiso 1 1 calc R
C65 C 0.5341(15) 0.6992(11) 0.7674(4) 0.065(6) Uiso 1 1 d .
H65A H 0.5147 0.7487 0.7710 0.098 Uiso 1 1 calc R
H65B H 0.4925 0.6689 0.7808 0.098 Uiso 1 1 calc R
H65C H 0.5134 0.6868 0.7476 0.098 Uiso 1 1 calc R
C66 C 0.5750(11) 0.6216(8) 0.6931(3) 0.027(3) Uiso 1 1 d .
C67 C 0.6079(12) 0.6910(9) 0.6907(3) 0.034(4) Uiso 1 1 d .
H67A H 0.5618 0.7304 0.6859 0.041 Uiso 1 1 calc R
C68 C 0.7244(10) 0.6916(8) 0.6970(3) 0.018(3) Uiso 1 1 d .
C69 C 0.4582(14) 0.5871(10) 0.6907(4) 0.052(5) Uiso 1 1 d .
H69A H 0.4026 0.6225 0.6846 0.078 Uiso 1 1 calc R
H69B H 0.4361 0.5681 0.7095 0.078 Uiso 1 1 calc R
H69C H 0.4610 0.5487 0.6766 0.078 Uiso 1 1 calc R
C70 C 0.8067(13) 0.7501(10) 0.6975(4) 0.045(4) Uiso 1 1 d .
H70A H 0.8816 0.7317 0.7026 0.068 Uiso 1 1 calc R
H70B H 0.7831 0.7851 0.7118 0.068 Uiso 1 1 calc R
H70C H 0.8101 0.7723 0.6785 0.068 Uiso 1 1 calc R
C71 C 1.1074(12) 0.5792(8) 0.7227(3) 0.029(4) Uiso 1 1 d .
C72 C 1.1750(10) 0.5256(8) 0.7322(3) 0.030(3) Uiso 1 1 d .
H72A H 1.2543 0.5208 0.7293 0.036 Uiso 1 1 calc R
C73 C 1.1026(10) 0.4783(8) 0.7473(3) 0.029(3) Uiso 1 1 d .
C74 C 1.1346(13) 0.6421(9) 0.7043(4) 0.040(4) Uiso 1 1 d .
H74A H 1.0658 0.6700 0.7013 0.060 Uiso 1 1 calc R
H74B H 1.1640 0.6260 0.6858 0.060 Uiso 1 1 calc R
H74C H 1.1917 0.6712 0.7139 0.060 Uiso 1 1 calc R
C75 C 1.1249(14) 0.4113(10) 0.7623(4) 0.052(5) Uiso 1 1 d .
H75A H 1.0534 0.3916 0.7694 0.077 Uiso 1 1 calc R
H75B H 1.1759 0.4200 0.7786 0.077 Uiso 1 1 calc R
H75C H 1.1603 0.3778 0.7490 0.077 Uiso 1 1 calc R
C76 C 0.4632(14) 0.5498(11) 0.4679(4) 0.063(5) Uiso 1 1 d .
H76A H 0.4322 0.5016 0.4705 0.076 Uiso 1 1 calc R
H76B H 0.5113 0.5506 0.4506 0.076 Uiso 1 1 calc R
C77 C 0.3696(14) 0.6031(10) 0.4657(4) 0.053(5) Uiso 1 1 d .
H77A H 0.3015 0.5826 0.4566 0.064 Uiso 1 1 calc R
H77B H 0.3939 0.6452 0.4547 0.064 Uiso 1 1 calc R
C78 C 0.3473(15) 0.6215(11) 0.4978(4) 0.056(5) Uiso 1 1 d .
H78A H 0.3137 0.6691 0.4999 0.067 Uiso 1 1 calc R
H78B H 0.2972 0.5862 0.5070 0.067 Uiso 1 1 calc R
C79 C 1.2516(10) 0.4747(8) 0.5602(3) 0.028(3) Uiso 1 1 d .
H79A H 1.3313 0.4792 0.5581 0.034 Uiso 1 1 calc R
C80 C 0.4234(15) 0.4204(11) 0.6237(5) 0.059(5) Uiso 1 1 d .
H80A H 0.4368 0.4177 0.6036 0.071 Uiso 1 1 calc R
C81 C 0.3207(17) 0.4309(13) 0.6379(5) 0.076(7) Uiso 1 1 d .
H81A H 0.2582 0.4111 0.6262 0.091 Uiso 1 1 calc R
H81B H 0.3070 0.4822 0.6402 0.091 Uiso 1 1 calc R
C82 C 0.3228(14) 0.3967(10) 0.6661(4) 0.050(5) Uiso 1 1 d .
H82A H 0.2799 0.3517 0.6661 0.060 Uiso 1 1 calc R
H82B H 0.2924 0.4281 0.6813 0.060 Uiso 1 1 calc R
C83 C 0.4547(15) 0.3836(12) 0.6700(4) 0.062(6) Uiso 1 1 d .
H83A H 0.4822 0.4053 0.6880 0.075 Uiso 1 1 calc R
H83B H 0.4717 0.3324 0.6704 0.075 Uiso 1 1 calc R
C85 C 0.3282(17) 0.5615(13) 0.7938(5) 0.082(7) Uiso 1 1 d .
H85A H 0.3468 0.5819 0.7748 0.098 Uiso 1 1 calc R
H85B H 0.3205 0.5097 0.7918 0.098 Uiso 1 1 calc R
C86 C 0.2264(18) 0.5914(14) 0.8046(5) 0.083(7) Uiso 1 1 d .
H86A H 0.1678 0.5541 0.8058 0.100 Uiso 1 1 calc R
H86B H 0.1990 0.6279 0.7911 0.100 Uiso 1 1 calc R
C87 C 0.2422(13) 0.6238(10) 0.8336(4) 0.043(4) Uiso 1 1 d .
H87A H 0.2074 0.5947 0.8489 0.051 Uiso 1 1 calc R
H87B H 0.2113 0.6723 0.8344 0.051 Uiso 1 1 calc R
C88 C 0.3706(13) 0.6235(10) 0.8356(4) 0.047(5) Uiso 1 1 d .
H88A H 0.4002 0.6719 0.8328 0.056 Uiso 1 1 calc R
H88B H 0.3946 0.6067 0.8548 0.056 Uiso 1 1 calc R
C137 C 0.4646(14) 0.6186(10) 0.5099(4) 0.052(5) Uiso 1 1 d .
H13A H 0.5000 0.6660 0.5094 0.062 Uiso 1 1 calc R
H13B H 0.4629 0.6020 0.5300 0.062 Uiso 1 1 calc R

loop_
_atom_site_aniso_label
_atom_site_aniso_U_11
_atom_site_aniso_U_22
_atom_site_aniso_U_33
_atom_site_aniso_U_23
_atom_site_aniso_U_13
_atom_site_aniso_U_12
U1 0.0197(2) 0.0242(3) 0.0268(3) 0.0005(3) -0.0010(2) -0.0035(3)
U2 0.0210(2) 0.0240(3) 0.0259(3) -0.0001(4) 0.0016(2) 0.0006(3)
U3 0.0213(2) 0.0207(3) 0.0251(3) 0.0011(3) 0.0011(2) 0.0013(2)
K1 0.0334(15) 0.044(3) 0.0301(19) 0.0018(19) -0.0005(13) 0.0067(17)
K2 0.0206(13) 0.053(2) 0.0327(19) 0.009(2) -0.0018(11) 0.0055(19)
K3 0.0263(13) 0.037(2) 0.0363(19) -0.006(2) -0.0023(13) 0.0015(18)

loop_
_atom_type_symbol
_atom_type_description
_atom_type_scat_dispersion_real
_atom_type_scat_dispersion_imag
_atom_type_scat_source
C C 0.0033 0.0016 'International Tables Vol C Tables 4.2.6.8 and 6.1.1.4'
H H 0.0000 0.0000 'International Tables Vol C Tables 4.2.6.8 and 6.1.1.4'
N N 0.0061 0.0033 'International Tables Vol C Tables 4.2.6.8 and 6.1.1.4'
O O 0.0106 0.0060 'International Tables Vol C Tables 4.2.6.8 and 6.1.1.4'
K K 0.2009 0.2494 'International Tables Vol C Tables 4.2.6.8 and 6.1.1.4'
U U -9.6767 9.6646 'International Tables Vol C Tables 4.2.6.8 and 6.1.1.4'

loop_
_geom_angle_atom_site_label_1
_geom_angle_atom_site_label_2
_geom_angle_atom_site_label_3
_geom_angle
_geom_angle_site_symmetry_1
_geom_angle_site_symmetry_3
N5 U1 N7 79.3(4) . .
N5 U1 N2 89.6(4) . .
N7 U1 N2 168.5(4) . .
N5 U1 N10 125.0(4) . .
N7 U1 N10 109.0(4) . .
N2 U1 N10 79.7(4) . .
N5 U1 N1 118.4(4) . .
N7 U1 N1 154.9(4) . .
N2 U1 N1 32.7(4) . .
N10 U1 N1 76.7(4) . .
N5 U1 N6 33.3(4) . .
N7 U1 N6 96.6(4) . .
N2 U1 N6 75.1(4) . .
N10 U1 N6 92.5(4) . .
N1 U1 N6 107.8(4) . .
N5 U1 N4 85.4(4) . .
N7 U1 N4 81.3(4) . .
N2 U1 N4 95.1(4) . .
N10 U1 N4 148.8(4) . .
N1 U1 N4 82.5(4) . .
N6 U1 N4 116.0(4) . .
N5 U1 N3 117.6(4) . .
N7 U1 N3 79.3(4) . .
N2 U1 N3 103.7(4) . .
N10 U1 N3 117.3(4) . .
N1 U1 N3 76.6(4) . .
N6 U1 N3 149.7(4) . .
N4 U1 N3 33.7(3) . .
N5 U1 N9 152.2(4) . .
N7 U1 N9 93.0(4) . .
N2 U1 N9 98.2(4) . .
N10 U1 N9 33.0(3) . .
N1 U1 N9 78.7(4) . .
N6 U1 N9 123.8(4) . .
N4 U1 N9 120.1(4) . .
N3 U1 N9 86.5(4) . .
N5 U1 N8 74.9(4) . .
N7 U1 N8 33.1(4) . .
N2 U1 N8 145.8(4) . .
N10 U1 N8 84.6(4) . .
N1 U1 N8 161.1(4) . .
N6 U1 N8 75.4(4) . .
N4 U1 N8 113.3(4) . .
N3 U1 N8 110.5(4) . .
N9 U1 N8 84.1(4) . .
N5 U1 K1 114.3(3) . .
N7 U1 K1 63.1(3) . .
N2 U1 K1 125.2(3) . .
N10 U1 K1 45.9(3) . .
N1 U1 K1 117.6(3) . .
N6 U1 K1 98.2(3) . .
N4 U1 K1 133.2(3) . .
N3 U1 K1 106.3(2) . .
N9 U1 K1 40.7(3) . .
N8 U1 K1 44.1(3) . .
N5 U1 K3 83.2(3) . 2_664
N7 U1 K3 135.9(3) . 2_664
N2 U1 K3 38.3(2) . 2_664
N10 U1 K3 114.3(3) . 2_664
N1 U1 K3 40.9(3) . 2_664
N6 U1 K3 90.1(3) . 2_664
N4 U1 K3 57.0(3) . 2_664
N3 U1 K3 73.6(2) . 2_664
N9 U1 K3 118.9(3) . 2_664
N8 U1 K3 157.0(3) . 2_664
K1 U1 K3 158.46(8) . 2_664
N18 U2 N16 77.2(4) . .
N18 U2 N12 167.8(4) . .
N16 U2 N12 98.3(4) . .
N18 U2 N13 84.1(4) . .
N16 U2 N13 90.9(4) . .
N12 U2 N13 107.5(4) . .
N18 U2 N20 91.7(4) . .
N16 U2 N20 115.3(4) . .
N12 U2 N20 79.9(4) . .
N13 U2 N20 151.9(4) . .
N18 U2 N15 86.0(4) . .
N16 U2 N15 31.3(3) . .
N12 U2 N15 84.5(4) . .
N13 U2 N15 121.9(4) . .
N20 U2 N15 85.3(4) . .
N18 U2 N11 149.2(4) . .
N16 U2 N11 74.4(4) . .
N12 U2 N11 33.4(4) . .
N13 U2 N11 84.6(4) . .
N20 U2 N11 111.1(4) . .
N15 U2 N11 75.9(3) . .
N18 U2 N19 100.9(4) . .
N16 U2 N19 148.7(4) . .
N12 U2 N19 76.9(4) . .
N13 U2 N19 120.3(4) . .
N20 U2 N19 33.5(3) . .
N15 U2 N19 117.8(4) . .
N11 U2 N19 109.5(4) . .
N18 U2 N14 103.4(4) . .
N16 U2 N14 121.0(4) . .
N12 U2 N14 88.7(4) . .
N13 U2 N14 33.1(4) . .
N20 U2 N14 123.5(4) . .
N15 U2 N14 148.6(4) . .
N11 U2 N14 81.6(4) . .
N19 U2 N14 90.1(4) . .
N18 U2 N17 32.8(3) . .
N16 U2 N17 108.8(4) . .
N12 U2 N17 152.7(4) . .
N13 U2 N17 75.5(4) . .
N20 U2 N17 85.9(4) . .
N15 U2 N17 117.7(4) . .
N11 U2 N17 159.9(4) . .
N19 U2 N17 78.4(4) . .
N14 U2 N17 79.9(4) . .
N18 U2 K1 148.5(3) . .
N16 U2 K1 109.3(3) . .
N12 U2 K1 43.7(3) . .
N13 U2 K1 65.4(3) . .
N20 U2 K1 111.4(3) . .
N15 U2 K1 115.9(3) . .
N11 U2 K1 40.1(2) . .
N19 U2 K1 88.8(3) . .
N14 U2 K1 46.2(3) . .
N17 U2 K1 124.7(3) . .
N18 U2 K2 59.7(3) . .
N16 U2 K2 124.5(3) . .
N12 U2 K2 116.3(3) . .
N13 U2 K2 115.5(3) . .
N20 U2 K2 41.6(3) . .
N15 U2 K2 107.8(3) . .
N11 U2 K2 149.7(3) . .
N19 U2 K2 41.4(3) . .
N14 U2 K2 102.7(3) . .
N17 U2 K2 44.5(3) . .
K1 U2 K2 125.88(6) . .
N30 U3 N22 91.0(4) . .
N30 U3 N23 86.6(4) . .
N22 U3 N23 79.0(4) . .
N30 U3 N25 84.5(4) . .
N22 U3 N25 171.7(4) . .
N23 U3 N25 93.8(4) . .
N30 U3 N28 118.5(4) . .
N22 U3 N28 105.3(4) . .
N23 U3 N28 154.0(4) . .
N25 U3 N28 82.9(4) . .
N30 U3 N29 33.9(4) . .
N22 U3 N29 104.6(4) . .
N23 U3 N29 119.4(4) . .
N25 U3 N29 75.4(4) . .
N28 U3 N29 84.8(4) . .
N30 U3 N21 75.0(3) . .
N22 U3 N21 32.8(4) . .
N23 U3 N21 106.3(4) . .
N25 U3 N21 150.1(4) . .
N28 U3 N21 87.9(4) . .
N29 U3 N21 75.5(4) . .
N30 U3 N27 147.4(4) . .
N22 U3 N27 85.6(4) . .
N23 U3 N27 124.3(4) . .
N25 U3 N27 101.9(4) . .
N28 U3 N27 33.6(4) . .
N29 U3 N27 116.3(4) . .
N21 U3 N27 85.1(4) . .
N30 U3 N24 119.4(4) . .
N22 U3 N24 74.5(4) . .
N23 U3 N24 33.3(3) . .
N25 U3 N24 101.7(4) . .
N28 U3 N24 122.1(4) . .
N29 U3 N24 152.7(4) . .
N21 U3 N24 107.3(4) . .
N27 U3 N24 91.0(4) . .
N30 U3 N26 116.8(4) . .
N22 U3 N26 148.1(4) . .
N23 U3 N26 86.8(4) . .
N25 U3 N26 33.5(4) . .
N28 U3 N26 76.2(4) . .
N29 U3 N26 107.3(4) . .
N21 U3 N26 163.4(4) . .
N27 U3 N26 79.0(4) . .
N24 U3 N26 78.0(4) . .
N30 U3 K3 107.5(3) . .
N22 U3 K3 115.7(3) . .
N23 U3 K3 43.3(3) . .
N25 U3 K3 59.6(3) . .
N28 U3 K3 116.4(3) . .
N29 U3 K3 125.0(3) . .
N21 U3 K3 147.6(3) . .
N27 U3 K3 103.1(3) . .
N24 U3 K3 42.4(3) . .
N26 U3 K3 43.6(3) . .
N30 U3 K2 112.1(3) . .
N22 U3 K2 40.6(3) . .
N23 U3 K2 114.0(3) . .
N25 U3 K2 147.6(3) . .
N28 U3 K2 64.8(3) . .
N29 U3 K2 102.6(3) . .
N21 U3 K2 37.7(2) . .
N27 U3 K2 49.2(3) . .
N24 U3 K2 94.0(3) . .
N26 U3 K2 127.6(3) . .
K3 U3 K2 132.33(6) . .
O1 K1 N9 119.4(4) . .
O1 K1 N11 136.5(4) . .
N9 K1 N11 104.0(3) . .
O1 K1 N8 94.9(4) . .
N9 K1 N8 70.3(3) . .
N11 K1 N8 102.8(3) . .
O1 K1 N12 109.3(4) . .
N9 K1 N12 131.2(4) . .
N11 K1 N12 27.6(3) . .
N8 K1 N12 105.6(4) . .
O1 K1 N10 92.5(3) . .
N9 K1 N10 27.1(3) . .
N11 K1 N10 131.0(3) . .
N8 K1 N10 67.0(3) . .
N12 K1 N10 157.7(3) . .
O1 K1 N14 99.4(3) . .
N9 K1 N14 103.7(4) . .
N11 K1 N14 65.3(3) . .
N8 K1 N14 165.7(3) . .
N12 K1 N14 68.0(3) . .
N10 K1 N14 113.9(4) . .
O1 K1 C26 143.9(4) . .
N9 K1 C26 91.7(4) . .
N11 K1 C26 25.3(3) . .
N8 K1 C26 77.8(4) . .
N12 K1 C26 42.5(4) . .
N10 K1 C26 115.8(3) . .
N14 K1 C26 89.5(4) . .
O1 K1 C21 120.5(4) . .
N9 K1 C21 23.7(4) . .
N11 K1 C21 97.8(4) . .
N8 K1 C21 94.0(4) . .
N12 K1 C21 124.3(4) . .
N10 K1 C21 40.2(4) . .
N14 K1 C21 80.3(4) . .
C26 K1 C21 95.4(4) . .
O1 K1 C28 104.1(4) . .
N9 K1 C28 129.8(4) . .
N11 K1 C28 41.1(4) . .
N8 K1 C28 83.1(5) . .
N12 K1 C28 23.8(4) . .
N10 K1 C28 146.9(4) . .
N14 K1 C28 91.7(4) . .
C26 K1 C28 40.3(4) . .
C21 K1 C28 135.4(5) . .
O1 K1 C27 120.4(4) . .
N9 K1 C27 107.6(4) . .
N11 K1 C27 39.7(4) . .
N8 K1 C27 67.7(4) . .
N12 K1 C27 38.9(4) . .
N10 K1 C27 125.3(4) . .
N14 K1 C27 103.0(4) . .
C26 K1 C27 24.4(4) . .
C21 K1 C27 117.4(4) . .
C28 K1 C27 22.6(4) . .
O1 K1 C76 23.0(4) . .
N9 K1 C76 96.4(4) . .
N11 K1 C76 159.3(4) . .
N8 K1 C76 87.4(4) . .
N12 K1 C76 132.4(4) . .
N10 K1 C76 69.5(4) . .
N14 K1 C76 106.5(4) . .
C26 K1 C76 159.7(5) . .
C21 K1 C76 99.5(5) . .
C28 K1 C76 124.7(5) . .
C27 K1 C76 135.9(5) . .
O2 K2 N21 129.7(4) . .
O2 K2 N19 101.8(3) . .
N21 K2 N19 128.5(3) . .
O2 K2 N20 129.7(4) . .
N21 K2 N20 100.5(3) . .
N19 K2 N20 28.0(3) . .
O2 K2 N22 102.8(4) . .
N21 K2 N22 27.0(3) . .
N19 K2 N22 155.5(3) . .
N20 K2 N22 127.5(3) . .
O2 K2 N17 92.2(4) . .
N21 K2 N17 108.9(3) . .
N19 K2 N17 64.9(4) . .
N20 K2 N17 70.0(4) . .
N22 K2 N17 113.8(4) . .
O2 K2 C51 136.0(4) . .
N21 K2 C51 25.6(3) . .
N19 K2 C51 115.4(3) . .
N20 K2 C51 89.8(3) . .
N22 K2 C51 42.9(3) . .
N17 K2 C51 83.5(4) . .
O2 K2 C48 133.7(4) . .
N21 K2 C48 90.5(4) . .
N19 K2 C48 43.3(4) . .
N20 K2 C48 24.9(4) . .
N22 K2 C48 115.6(4) . .
N17 K2 C48 94.8(4) . .
C51 K2 C48 90.3(4) . .
O2 K2 C46 93.1(4) . .
N21 K2 C46 130.5(4) . .
N19 K2 C46 26.5(4) . .
N20 K2 C46 42.8(3) . .
N22 K2 C46 150.5(4) . .
N17 K2 C46 89.9(4) . .
C51 K2 C46 130.5(4) . .
C48 K2 C46 41.4(4) . .
O2 K2 C53 95.7(4) . .
N21 K2 C53 41.0(4) . .
N19 K2 C53 150.8(3) . .
N20 K2 C53 130.0(3) . .
N22 K2 C53 24.1(3) . .
N17 K2 C53 91.4(4) . .
C51 K2 C53 41.0(4) . .
C48 K2 C53 129.7(4) . .
C46 K2 C53 171.1(4) . .
O2 K2 C52 112.6(4) . .
N21 K2 C52 41.4(4) . .
N19 K2 C52 125.7(4) . .
N20 K2 C52 106.3(3) . .
N22 K2 C52 41.8(4) . .
N17 K2 C52 72.8(4) . .
C51 K2 C52 25.0(4) . .
C48 K2 C52 113.2(4) . .
C46 K2 C52 149.1(4) . .
C53 K2 C52 25.2(3) . .
O2 K2 C47 110.2(4) . .
N21 K2 C47 106.7(4) . .
N19 K2 C47 42.4(4) . .
N20 K2 C47 41.2(4) . .
N22 K2 C47 126.2(4) . .
N17 K2 C47 106.2(4) . .
C51 K2 C47 113.0(4) . .
C48 K2 C47 24.7(4) . .
C46 K2 C47 24.7(4) . .
C53 K2 C47 147.5(4) . .
C52 K2 C47 137.2(4) . .
O3 K3 N2 123.9(4) . 2_665
O3 K3 N24 106.8(4) . .
N2 K3 N24 128.2(3) 2_665 .
O3 K3 N1 97.5(4) . 2_665
N2 K3 N1 27.3(3) 2_665 2_665
N24 K3 N1 155.4(3) . 2_665
O3 K3 N26 96.1(4) . .
N2 K3 N26 114.7(4) 2_665 .
N24 K3 N26 65.3(4) . .
N1 K3 N26 116.7(4) 2_665 .
O3 K3 N23 134.5(4) . .
N2 K3 N23 100.6(3) 2_665 .
N24 K3 N23 27.8(3) . .
N1 K3 N23 127.7(3) 2_665 .
N26 K3 N23 70.5(4) . .
O3 K3 C3 134.2(4) . 2_665
N2 K3 C3 26.5(3) 2_665 2_665
N24 K3 C3 116.2(3) . 2_665
N1 K3 C3 42.5(3) 2_665 2_665
N26 K3 C3 88.3(4) . 2_665
N23 K3 C3 89.9(3) . 2_665
O3 K3 C58 96.7(4) . .
N2 K3 C58 127.7(4) 2_665 .
N24 K3 C58 25.1(4) . .
N1 K3 C58 149.1(4) 2_665 .
N26 K3 C58 88.8(4) . .
N23 K3 C58 41.9(3) . .
C3 K3 C58 129.0(4) 2_665 .
O3 K3 C56 135.0(4) . .
N2 K3 C56 90.0(4) 2_665 .
N24 K3 C56 41.5(4) . .
N1 K3 C56 116.2(4) 2_665 .
N26 K3 C56 94.3(4) . .
N23 K3 C56 23.9(3) . .
C3 K3 C56 89.7(4) 2_665 .
C58 K3 C56 39.9(4) . .
O3 K3 C1 94.3(4) . 2_665
N2 K3 C1 41.7(4) 2_665 2_665
N24 K3 C1 150.8(3) . 2_665
N1 K3 C1 24.4(3) 2_665 2_665
N26 K3 C1 93.2(4) . 2_665
N23 K3 C1 128.7(3) . 2_665
C3 K3 C1 39.9(4) 2_665 2_665
C58 K3 C1 168.5(4) . 2_665
C56 K3 C1 128.6(4) . 2_665
O3 K3 C2 114.0(4) . 2_665
N2 K3 C2 41.6(4) 2_665 2_665
N24 K3 C2 126.6(4) . 2_665
N1 K3 C2 41.1(4) 2_665 2_665
N26 K3 C2 77.2(4) . 2_665
N23 K3 C2 105.4(4) . 2_665
C3 K3 C2 23.6(4) 2_665 2_665
C58 K3 C2 147.3(4) . 2_665
C56 K3 C2 111.0(4) . 2_665
C1 K3 C2 24.4(4) 2_665 2_665
O3 K3 C57 111.5(4) . .
N2 K3 C57 104.3(4) 2_665 .
N24 K3 C57 40.7(4) . .
N1 K3 C57 125.6(4) 2_665 .
N26 K3 C57 105.1(4) . .
N23 K3 C57 40.2(3) . .
C3 K3 C57 111.1(4) 2_665 .
C58 K3 C57 23.8(4) . .
C56 K3 C57 24.1(3) . .
C1 K3 C57 146.0(4) 2_665 .
C2 K3 C57 134.0(4) 2_665 .
C137 O1 C76 111.9(13) . .
C137 O1 K1 138.1(10) . .
C76 O1 K1 109.1(10) . .
C83 O2 C80 109.7(14) . .
C83 O2 K2 122.1(11) . .
C80 O2 K2 127.9(11) . .
C88 O3 C85 110.5(14) . .
C88 O3 K3 124.3(10) . .
C85 O3 K3 125.2(12) . .
C1 N1 N2 109.2(11) . .
C1 N1 U1 160.4(10) . .
N2 N1 U1 72.8(7) . .
C1 N1 K3 92.7(9) . 2_664
N2 N1 K3 72.4(7) . 2_664
U1 N1 K3 106.2(4) . 2_664
N1 N2 C3 105.9(12) . .
N1 N2 U1 74.5(7) . .
C3 N2 U1 161.8(9) . .
N1 N2 K3 80.3(7) . 2_664
C3 N2 K3 87.9(8) . 2_664
U1 N2 K3 109.9(4) . 2_664
C6 N3 N4 107.1(10) . .
C6 N3 U1 166.7(9) . .
N4 N3 U1 72.1(6) . .
C8 N4 N3 107.1(11) . .
C8 N4 U1 168.6(11) . .
N3 N4 U1 74.2(6) . .
C11 N5 N6 108.9(11) . .
C11 N5 U1 167.4(10) . .
N6 N5 U1 77.0(7) . .
C13 N6 N5 108.0(12) . .
C13 N6 U1 167.0(10) . .
N5 N6 U1 69.7(7) . .
C16 N7 N8 108.0(12) . .
C16 N7 U1 144.0(12) . .
N8 N7 U1 78.3(7) . .
C18 N8 N7 106.7(12) . .
C18 N8 U1 143.9(11) . .
N7 N8 U1 68.6(7) . .
C18 N8 K1 113.4(10) . .
N7 N8 K1 115.1(9) . .
U1 N8 K1 99.9(4) . .
C21 N9 N10 106.6(11) . .
C21 N9 U1 157.9(11) . .
N10 N9 U1 71.4(7) . .
C21 N9 K1 97.2(10) . .
N10 N9 K1 85.5(7) . .
U1 N9 K1 104.4(4) . .
C23 N10 N9 109.6(11) . .
C23 N10 U1 156.2(10) . .
N9 N10 U1 75.5(6) . .
C23 N10 K1 104.0(9) . .
N9 N10 K1 67.4(6) . .
U1 N10 K1 99.4(4) . .
C26 N11 N12 108.8(12) . .
C26 N11 U2 163.6(9) . .
N12 N11 U2 71.8(7) . .
C26 N11 K1 90.0(8) . .
N12 N11 K1 82.5(7) . .
U2 N11 K1 106.2(3) . .
C28 N12 N11 107.9(13) . .
C28 N12 U2 163.4(12) . .
N11 N12 U2 74.8(7) . .
C28 N12 K1 93.6(11) . .
N11 N12 K1 69.9(7) . .
U2 N12 K1 102.5(5) . .
C33 N13 N14 111.9(12) . .
C33 N13 U2 156.1(11) . .
N14 N13 U2 75.0(7) . .
C31 N14 N13 104.2(12) . .
C31 N14 U2 156.5(10) . .
N13 N14 U2 71.9(7) . .
C31 N14 K1 103.5(9) . .
N13 N14 K1 115.9(8) . .
U2 N14 K1 98.8(4) . .
N16 N15 C36 108.1(11) . .
N16 N15 U2 73.1(7) . .
C36 N15 U2 165.3(10) . .
N15 N16 C38 110.6(11) . .
N15 N16 U2 75.5(7) . .
C38 N16 U2 162.3(10) . .
C43 N17 N18 107.3(12) . .
C43 N17 U2 148.7(11) . .
N18 N17 U2 66.3(7) . .
C43 N17 K2 112.1(10) . .
N18 N17 K2 106.7(8) . .
U2 N17 K2 98.8(4) . .
C41 N18 N17 107.9(11) . .
C41 N18 U2 146.6(10) . .
N17 N18 U2 80.9(7) . .
N20 N19 C46 104.8(12) . .
N20 N19 U2 72.2(6) . .
C46 N19 U2 166.4(10) . .
N20 N19 K2 76.7(6) . .
C46 N19 K2 87.3(8) . .
U2 N19 K2 104.5(4) . .
C48 N20 N19 109.9(11) . .
C48 N20 U2 169.3(11) . .
N19 N20 U2 74.4(7) . .
C48 N20 K2 85.9(9) . .
N19 N20 K2 75.4(6) . .
U2 N20 K2 104.8(5) . .
C51 N21 N22 110.1(13) . .
C51 N21 U3 164.5(9) . .
N22 N21 U3 72.5(7) . .
C51 N21 K2 84.6(8) . .
N22 N21 K2 81.6(6) . .
U3 N21 K2 110.8(4) . .
C53 N22 N21 106.0(11) . .
C53 N22 U3 165.3(10) . .
N21 N22 U3 74.8(7) . .
C53 N22 K2 86.1(9) . .
N21 N22 K2 71.4(6) . .
U3 N22 K2 107.6(4) . .
C56 N23 N24 108.5(11) . .
C56 N23 U3 165.7(10) . .
N24 N23 U3 75.6(7) . .
C56 N23 K3 91.8(8) . .
N24 N23 K3 74.1(6) . .
U3 N23 K3 102.5(4) . .
C58 N24 N23 106.3(12) . .
C58 N24 U3 166.8(11) . .
N23 N24 U3 71.1(6) . .
C58 N24 K3 89.3(8) . .
N23 N24 K3 78.2(7) . .
U3 N24 K3 102.5(4) . .
C61 N25 N26 106.6(12) . .
C61 N25 U3 152.4(11) . .
N26 N25 U3 77.2(7) . .
C63 N26 N25 106.5(12) . .
C63 N26 U3 151.5(11) . .
N25 N26 U3 69.3(7) . .
C63 N26 K3 107.9(10) . .
N25 N26 K3 107.3(8) . .
U3 N26 K3 100.0(4) . .
C66 N27 N28 105.9(12) . .
C66 N27 U3 156.0(10) . .
N28 N27 U3 72.1(7) . .
C66 N27 K2 106.2(9) . .
N28 N27 K2 107.6(8) . .
U3 N27 K2 96.9(4) . .
C68 N28 N27 108.8(11) . .
C68 N28 U3 152.7(10) . .
N27 N28 U3 74.3(7) . .
C71 N29 N30 105.1(11) . .
C71 N29 U3 166.7(10) . .
N30 N29 U3 70.9(6) . .
C73 N30 N29 109.8(10) . .
C73 N30 U3 163.5(9) . .
N29 N30 U3 75.1(6) . .
N1 C1 C2 109.1(14) . .
N1 C1 C4 122.0(13) . .
C2 C1 C4 129.0(15) . .
N1 C1 K3 62.9(8) . 2_664
C2 C1 K3 81.9(10) . 2_664
C4 C1 K3 120.2(10) . 2_664
C3 C2 C1 104.3(15) . .
C3 C2 K3 66.4(9) . 2_664
C1 C2 K3 73.8(9) . 2_664
C2 C3 N2 111.6(14) . .
C2 C3 C5 130.0(15) . .
N2 C3 C5 118.4(14) . .
C2 C3 K3 89.9(10) . 2_664
N2 C3 K3 65.6(7) . 2_664
C5 C3 K3 112.0(10) . 2_664
N3 C6 C7 109.5(12) . .
N3 C6 C9 120.2(12) . .
C7 C6 C9 130.2(12) . .
C8 C7 C6 105.8(13) . .
N4 C8 C7 110.5(14) . .
N4 C8 C10 121.1(13) . .
C7 C8 C10 128.4(14) . .
N5 C11 C12 107.4(13) . .
N5 C11 C14 123.4(13) . .
C12 C11 C14 129.2(15) . .
C13 C12 C11 105.5(14) . .
N6 C13 C12 110.2(12) . .
N6 C13 C15 122.9(14) . .
C12 C13 C15 126.9(14) . .
N7 C16 C17 110.4(13) . .
N7 C16 C19 118.6(13) . .
C17 C16 C19 131.0(15) . .
C16 C17 C18 105.0(16) . .
N8 C18 C17 109.9(14) . .
N8 C18 C20 121.7(14) . .
C17 C18 C20 128.4(16) . .
N9 C21 C22 110.3(15) . .
N9 C21 C24 119.3(15) . .
C22 C21 C24 129.8(17) . .
N9 C21 K1 59.0(9) . .
C22 C21 K1 100.9(11) . .
C24 C21 K1 110.2(11) . .
C21 C22 C23 106.2(15) . .
N10 C23 C22 107.1(12) . .
N10 C23 C25 121.0(13) . .
C22 C23 C25 131.0(14) . .
N11 C26 C27 105.7(13) . .
N11 C26 C29 121.7(14) . .
C27 C26 C29 132.5(15) . .
N11 C26 K1 64.7(7) . .
C27 C26 K1 89.3(9) . .
C29 C26 K1 109.9(10) . .
C28 C27 C26 109.9(18) . .
C28 C27 K1 76.1(12) . .
C26 C27 K1 66.3(9) . .
C27 C28 N12 107.6(18) . .
C27 C28 C30 133(2) . .
N12 C28 C30 119.3(18) . .
C27 C28 K1 81.2(12) . .
N12 C28 K1 62.5(10) . .
C30 C28 K1 122.7(13) . .
C32 C31 N14 110.6(13) . .
C32 C31 C34 131.7(15) . .
N14 C31 C34 117.6(15) . .
C31 C32 C33 106.3(14) . .
N13 C33 C32 107.0(13) . .
N13 C33 C35 123.0(13) . .
C32 C33 C35 130.0(15) . .
N15 C36 C79 110.3(13) . .
N15 C36 C39 119.8(12) . .
C79 C36 C39 129.7(13) . .
C79 C38 N16 105.0(13) . .
C79 C38 C40 131.6(14) . .
N16 C38 C40 122.8(13) . .
N18 C41 C42 110.0(12) . .
N18 C41 C44 121.2(14) . .
C42 C41 C44 128.7(15) . .
C43 C42 C41 104.4(15) . .
N17 C43 C42 110.4(13) . .
N17 C43 C45 119.3(14) . .
C42 C43 C45 130.3(16) . .
C47 C46 N19 108.8(13) . .
C47 C46 C49 130.7(16) . .
N19 C46 C49 120.1(14) . .
C47 C46 K2 83.3(10) . .
N19 C46 K2 66.3(8) . .
C49 C46 K2 120.8(11) . .
C48 C47 C46 106.1(15) . .
C48 C47 K2 69.9(10) . .
C46 C47 K2 72.1(10) . .
N20 C48 C47 110.4(14) . .
N20 C48 C50 121.4(13) . .
C47 C48 C50 128.1(15) . .
N20 C48 K2 69.2(8) . .
C47 C48 K2 85.4(10) . .
C50 C48 K2 113.4(10) . .
N21 C51 C52 109.2(13) . .
N21 C51 C54 124.3(14) . .
C52 C51 C54 126.5(14) . .
N21 C51 K2 69.8(7) . .
C52 C51 K2 86.5(8) . .
C54 C51 K2 110.4(9) . .
C51 C52 C53 103.2(14) . .
C51 C52 K2 68.6(8) . .
C53 C52 K2 74.3(9) . .
N22 C53 C52 111.6(14) . .
N22 C53 C55 119.4(13) . .
C52 C53 C55 128.9(15) . .
N22 C53 K2 69.7(8) . .
C52 C53 K2 80.5(9) . .
C55 C53 K2 119.9(10) . .
N23 C56 C57 110.3(13) . .
N23 C56 C59 122.7(14) . .
C57 C56 C59 127.0(15) . .
N23 C56 K3 64.4(8) . .
C57 C56 K3 84.6(9) . .
C59 C56 K3 117.9(11) . .
C58 C57 C56 103.9(14) . .
C58 C57 K3 67.8(9) . .
C56 C57 K3 71.3(9) . .
N24 C58 C57 110.9(12) . .
N24 C58 C60 119.9(14) . .
C57 C58 C60 129.1(14) . .
N24 C58 K3 65.5(8) . .
C57 C58 K3 88.3(10) . .
C60 C58 K3 114.6(10) . .
N25 C61 C62 108.5(15) . .
N25 C61 C64 117.7(16) . .
C62 C61 C64 133.8(19) . .
C63 C62 C61 111.2(18) . .
C62 C63 N26 107.0(15) . .
C62 C63 C65 135.2(18) . .
N26 C63 C65 117.8(15) . .
N27 C66 C67 109.7(13) . .
N27 C66 C69 118.8(14) . .
C67 C66 C69 131.1(14) . .
C66 C67 C68 105.5(14) . .
N28 C68 C67 109.9(13) . .
N28 C68 C70 119.3(12) . .
C67 C68 C70 130.8(14) . .
N29 C71 C72 112.7(13) . .
N29 C71 C74 116.7(13) . .
C72 C71 C74 130.4(13) . .
C71 C72 C73 106.0(12) . .
N30 C73 C72 106.3(13) . .
N30 C73 C75 121.7(13) . .
C72 C73 C75 132.0(13) . .
O1 C76 C77 104.4(15) . .
O1 C76 K1 47.9(7) . .
C77 C76 K1 145.1(13) . .
C76 C77 C78 102.0(15) . .
C137 C78 C77 101.4(14) . .
C38 C79 C36 105.2(12) . .
C81 C80 O2 103.5(17) . .
C80 C81 C82 110.4(18) . .
C81 C82 C83 100.7(15) . .
O2 C83 C82 105.4(15) . .
C86 C85 O3 106.1(19) . .
C85 C86 C87 112.1(19) . .
C86 C87 C88 100.2(15) . .
O3 C88 C87 108.7(14) . .
O1 C137 C78 106.5(15) . .

loop_
_geom_bond_atom_site_label_1
_geom_bond_atom_site_label_2
_geom_bond_distance
_geom_bond_site_symmetry_2
U1 N5 2.351(12) .
U1 N7 2.386(13) .
U1 N2 2.411(11) .
U1 N10 2.430(11) .
U1 N1 2.431(12) .
U1 N6 2.442(12) .
U1 N4 2.452(10) .
U1 N3 2.480(9) .
U1 N9 2.482(12) .
U1 N8 2.511(13) .
U1 K1 4.206(3) .
U1 K3 4.302(3) 2_664
U2 N18 2.379(12) .
U2 N16 2.403(10) .
U2 N12 2.420(14) .
U2 N13 2.425(13) .
U2 N20 2.431(12) .
U2 N15 2.432(10) .
U2 N11 2.459(11) .
U2 N19 2.459(11) .
U2 N14 2.465(11) .
U2 N17 2.566(13) .
U2 K1 4.247(3) .
U2 K2 4.250(3) .
U3 N30 2.382(10) .
U3 N22 2.410(12) .
U3 N23 2.412(12) .
U3 N25 2.422(13) .
U3 N28 2.426(13) .
U3 N29 2.436(11) .
U3 N21 2.439(11) .
U3 N27 2.453(12) .
U3 N24 2.470(12) .
U3 N26 2.526(13) .
U3 K3 4.192(3) .
U3 K2 4.364(3) .
K1 O1 2.702(12) .
K1 N9 2.833(12) .
K1 N11 2.846(10) .
K1 N8 2.970(13) .
K1 N12 3.004(14) .
K1 N10 3.060(11) .
K1 N14 3.102(13) .
K1 C26 3.149(14) .
K1 C21 3.277(18) .
K1 C28 3.38(2) .
K1 C27 3.440(18) .
K1 C76 3.443(17) .
K2 O2 2.642(12) .
K2 N21 2.855(10) .
K2 N19 2.903(12) .
K2 N20 2.920(12) .
K2 N22 2.981(12) .
K2 N17 3.017(13) .
K2 C51 3.029(13) .
K2 C48 3.114(17) .
K2 C46 3.167(17) .
K2 C53 3.170(15) .
K2 C52 3.248(16) .
K2 C47 3.307(18) .
K3 O3 2.634(12) .
K3 N2 2.836(11) 2_665
K3 N24 2.893(12) .
K3 N1 2.933(12) 2_665
K3 N26 2.937(13) .
K3 N23 2.945(12) .
K3 C3 3.111(14) 2_665
K3 C58 3.178(16) .
K3 C56 3.265(16) .
K3 C1 3.291(16) 2_665
K3 C2 3.394(18) 2_665
K3 C57 3.431(17) .
O1 C137 1.41(2) .
O1 C76 1.43(2) .
O2 C83 1.36(2) .
O2 C80 1.44(2) .
O3 C88 1.41(2) .
O3 C85 1.42(2) .
N1 C1 1.362(18) .
N1 N2 1.364(15) .
N1 K3 2.933(12) 2_664
N2 C3 1.387(18) .
N2 K3 2.836(11) 2_664
N3 C6 1.317(15) .
N3 N4 1.430(15) .
N4 C8 1.305(17) .
N5 C11 1.364(19) .
N5 N6 1.374(15) .
N6 C13 1.349(17) .
N7 C16 1.325(18) .
N7 N8 1.400(15) .
N8 C18 1.35(2) .
N9 C21 1.33(2) .
N9 N10 1.398(13) .
N10 C23 1.356(17) .
N11 C26 1.346(17) .
N11 N12 1.403(16) .
N12 C28 1.37(2) .
N13 C33 1.328(19) .
N13 N14 1.392(16) .
N14 C31 1.379(18) .
N15 N16 1.306(14) .
N15 C36 1.306(16) .
N16 C38 1.396(17) .
N17 C43 1.34(2) .
N17 N18 1.408(14) .
N18 C41 1.325(19) .
N19 N20 1.408(13) .
N19 C46 1.41(2) .
N20 C48 1.315(19) .
N21 C51 1.313(17) .
N21 N22 1.368(15) .
N22 C53 1.298(18) .
N23 C56 1.321(19) .
N23 N24 1.401(14) .
N24 C58 1.351(19) .
N25 C61 1.34(2) .
N25 N26 1.429(15) .
N26 C63 1.39(2) .
N27 C66 1.371(18) .
N27 N28 1.412(16) .
N28 C68 1.311(18) .
N29 C71 1.351(17) .
N29 N30 1.407(15) .
N30 C73 1.383(16) .
C1 C2 1.41(2) .
C1 C4 1.47(2) .
C1 K3 3.291(16) 2_664
C2 C3 1.36(2) .
C2 K3 3.394(18) 2_664
C3 C5 1.50(2) .
C3 K3 3.111(14) 2_664
C6 C7 1.39(2) .
C6 C9 1.500(19) .
C7 C8 1.37(2) .
C8 C10 1.50(2) .
C11 C12 1.426(19) .
C11 C14 1.49(2) .
C12 C13 1.38(2) .
C13 C15 1.508(19) .
C16 C17 1.38(2) .
C16 C19 1.511(18) .
C17 C18 1.39(2) .
C18 C20 1.51(2) .
C21 C22 1.40(2) .
C21 C24 1.48(2) .
C22 C23 1.40(2) .
C23 C25 1.461(19) .
C26 C27 1.42(2) .
C26 C29 1.47(2) .
C27 C28 1.34(2) .
C28 C30 1.46(3) .
C31 C32 1.37(2) .
C31 C34 1.52(2) .
C32 C33 1.41(2) .
C33 C35 1.49(2) .
C36 C79 1.399(19) .
C36 C39 1.52(2) .
C38 C79 1.38(2) .
C38 C40 1.47(2) .
C41 C42 1.41(2) .
C41 C44 1.506(19) .
C42 C43 1.39(2) .
C43 C45 1.51(2) .
C46 C47 1.39(2) .
C46 C49 1.46(2) .
C47 C48 1.39(2) .
C48 C50 1.53(2) .
C51 C52 1.37(2) .
C51 C54 1.516(19) .
C52 C53 1.403(19) .
C53 C55 1.51(2) .
C56 C57 1.41(2) .
C56 C59 1.48(2) .
C57 C58 1.39(2) .
C58 C60 1.523(19) .
C61 C62 1.35(2) .
C61 C64 1.47(2) .
C62 C63 1.32(2) .
C63 C65 1.51(2) .
C66 C67 1.37(2) .
C66 C69 1.53(2) .
C67 C68 1.407(18) .
C68 C70 1.47(2) .
C71 C72 1.37(2) .
C71 C74 1.50(2) .
C72 C73 1.423(19) .
C73 C75 1.47(2) .
C76 C77 1.50(2) .
C77 C78 1.56(2) .
C78 C137 1.50(2) .
C80 C81 1.40(3) .
C81 C82 1.47(2) .
C82 C83 1.59(2) .
C85 C86 1.42(3) .
C86 C87 1.49(3) .
C87 C88 1.52(2) .
